data_4315857
loop_
_publ_author_name
'Helen W. Richter'
'Noel M. Paul'
'Dale G. Ray'
'Charlotte A. Ray'
'Louise M. Liable-Sands'
'Tom Concolino'
'Matthew Lam'
'Arnold L. Rheingold'
'Gerald F. Koser'
'James A. Golen'

_publ_section_title
;
 Anhydrides of Real and Hypothetical [Hydroxy(R-O)iodo]benzenes
;
_journal_name_full 'Inorganic Chemistry'
_journal_page_first 5413
_journal_page_last 5423
_journal_paper_doi 10.1021/ic1007318
_journal_volume 49
_journal_year 2010
_chemical_formula_moiety 'C14 H16 I2 O7 S2'
_chemical_formula_sum 'C14 H16 I2 O7 S2'
_chemical_formula_weight 614.19
_chemical_name_systematic
;
 ?
;
_space_group_IT_number 2
_symmetry_cell_setting triclinic
_symmetry_space_group_name_Hall '-P 1'
_symmetry_space_group_name_H-M 'P -1'
_atom_sites_solution_hydrogens geom
_atom_sites_solution_primary direct
_atom_sites_solution_secondary difmap
_audit_creation_method SHELXL-97
_cell_angle_alpha 102.550(1)
_cell_angle_beta 98.206(1)
_cell_angle_gamma 101.364(1)
_cell_formula_units_Z 2
_cell_length_a 5.8908(2)
_cell_length_b 11.5575(5)
_cell_length_c 14.5665(6)
_cell_measurement_reflns_used 630
_cell_measurement_temperature 173(2)
_cell_measurement_theta_max 25.0
_cell_measurement_theta_min 2.0
_cell_volume 931.05(6)
_computing_cell_refinement 'Bruker SMART'
_computing_data_collection 'Bruker SMART'
_computing_data_reduction 'Bruker SHELXTL'
_computing_molecular_graphics 'Bruker SHELXTL'
_computing_publication_material 'Bruker SHELXTL'
_computing_structure_refinement 'SHELXL-97 (Sheldrick, 1997)'
_computing_structure_solution 'SHELXS-97 (Sheldrick, 1990)'
_diffrn_ambient_temperature 173(2)
_diffrn_measured_fraction_theta_full 0.964
_diffrn_measured_fraction_theta_max 0.869
_diffrn_measurement_device_type 'CCD area detector'
_diffrn_measurement_method 'phi and omega scans'
_diffrn_radiation_monochromator graphite
_diffrn_radiation_source 'fine-focus sealed tube'
_diffrn_radiation_type MoK\a
_diffrn_radiation_wavelength 0.71073
_diffrn_reflns_av_R_equivalents 0.0390
_diffrn_reflns_av_sigmaI/netI 0.0793
_diffrn_reflns_limit_h_max 7
_diffrn_reflns_limit_h_min -7
_diffrn_reflns_limit_k_max 14
_diffrn_reflns_limit_k_min -13
_diffrn_reflns_limit_l_max 17
_diffrn_reflns_limit_l_min -18
_diffrn_reflns_number 6171
_diffrn_reflns_theta_full 25.00
_diffrn_reflns_theta_max 28.30
_diffrn_reflns_theta_min 1.86
_exptl_absorpt_coefficient_mu 3.635
_exptl_absorpt_correction_T_max 0.8682
_exptl_absorpt_correction_T_min 0.5301
_exptl_absorpt_correction_type multi-scan
_exptl_absorpt_process_details sadabs
_exptl_crystal_colour 'pale yellow'
_exptl_crystal_density_diffrn 2.191
_exptl_crystal_density_method 'not measured'
_exptl_crystal_description 'thin blade'
_exptl_crystal_F_000 588
_exptl_crystal_size_max 0.20
_exptl_crystal_size_mid 0.10
_exptl_crystal_size_min 0.04
_refine_diff_density_max 2.597
_refine_diff_density_min -3.257
_refine_diff_density_rms 0.322
_refine_ls_extinction_method none
_refine_ls_goodness_of_fit_ref 1.120
_refine_ls_hydrogen_treatment constr
_refine_ls_matrix_type full
_refine_ls_number_parameters 226
_refine_ls_number_reflns 4028
_refine_ls_number_restraints 0
_refine_ls_restrained_S_all 1.120
_refine_ls_R_factor_all 0.0756
_refine_ls_R_factor_gt 0.0560
_refine_ls_shift/su_max 0.000
_refine_ls_shift/su_mean 0.000
_refine_ls_structure_factor_coef Fsqd
_refine_ls_weighting_details 'calc w=1/[\s^2^(Fo^2^)+(0.0800P)^2^+0.0000P] where P=(Fo^2^+2Fc^2^)/3'
_refine_ls_weighting_scheme calc
_refine_ls_wR_factor_gt 0.1439
_refine_ls_wR_factor_ref 0.1544
_reflns_number_gt 3055
_reflns_number_total 4028
_reflns_threshold_expression >2sigma(I)
_cod_data_source_file ic1007318_si_003_2.cif
_cod_data_source_block HMIBA
_cod_depositor_comments
;
The following automatic conversions were performed:

'_symmetry_cell_setting' value 'Triclinic' changed to 'triclinic'
according to the built-in table from CIF Core dictionary named
'cif_core.dic' version 2.4.1 from 2010-06-29.

Automatic conversion script
Id: cif_fix_values 1646 2011-03-28 12:23:43Z adriana 
;
_cod_database_code 4315857

loop_
_symmetry_equiv_pos_as_xyz
'x, y, z'
'-x, -y, -z'

loop_
_atom_site_label
_atom_site_type_symbol
_atom_site_fract_x
_atom_site_fract_y
_atom_site_fract_z
_atom_site_U_iso_or_equiv
_atom_site_adp_type
_atom_site_occupancy
_atom_site_symmetry_multiplicity
_atom_site_calc_flag
_atom_site_refinement_flags
_atom_site_disorder_assembly
_atom_site_disorder_group
I1 I 0.48714(10) 0.58379(5) 0.79306(4) 0.01811(17) Uani 1 1 d . . .
I2 I 0.65435(10) 0.37139(5) 0.90521(4) 0.01758(17) Uani 1 1 d . . .
S1 S 0.6866(4) 0.8191(2) 0.69531(15) 0.0197(5) Uani 1 1 d . . .
S2 S 0.9971(4) 0.23134(19) 1.01432(15) 0.0176(4) Uani 1 1 d . . .
O1 O 0.4237(10) 0.4739(6) 0.8819(4) 0.0186(12) Uani 1 1 d . . .
O2 O 0.5194(13) 0.6979(6) 0.6812(5) 0.0318(17) Uani 1 1 d . . .
O3 O 0.9197(14) 0.8178(7) 0.7397(5) 0.0361(18) Uani 1 1 d . . .
O4 O 0.6653(12) 0.8540(6) 0.6058(4) 0.0255(15) Uani 1 1 d . . .
O11 O 0.8932(12) 0.2329(6) 0.9144(4) 0.0240(14) Uani 1 1 d . . .
O12 O 1.2139(12) 0.1910(7) 1.0156(5) 0.0307(16) Uani 1 1 d . . .
O13 O 1.0154(14) 0.3493(6) 1.0799(4) 0.0312(17) Uani 1 1 d . . .
C1 C 0.0032(17) 0.5368(9) 0.6750(7) 0.0240(19) Uani 1 1 d . . .
H1A H -0.0014 0.6097 0.7191 0.029 Uiso 1 1 calc R . .
C2 C -0.1857(19) 0.4785(9) 0.5984(7) 0.030(2) Uani 1 1 d . . .
H2A H -0.3234 0.5094 0.5910 0.036 Uiso 1 1 calc R . .
C3 C -0.1681(19) 0.3754(9) 0.5339(7) 0.031(2) Uani 1 1 d . . .
H3B H -0.2934 0.3376 0.4804 0.037 Uiso 1 1 calc R . .
C4 C 0.0259(19) 0.3251(9) 0.5443(6) 0.028(2) Uani 1 1 d . . .
H4B H 0.0311 0.2527 0.4997 0.034 Uiso 1 1 calc R . .
C5 C 0.2124(18) 0.3818(8) 0.6205(6) 0.023(2) Uani 1 1 d . . .
H5A H 0.3482 0.3494 0.6281 0.028 Uiso 1 1 calc R . .
C6 C 0.1990(15) 0.4857(8) 0.6852(6) 0.0188(18) Uani 1 1 d . . .
C7 C 0.582(2) 0.9204(9) 0.7765(7) 0.032(2) Uani 1 1 d . . .
H7A H 0.6827 1.0026 0.7896 0.049 Uiso 1 1 calc R . .
H7B H 0.5831 0.8947 0.8364 0.049 Uiso 1 1 calc R . .
H7C H 0.4197 0.9207 0.7492 0.049 Uiso 1 1 calc R . .
C11 C 0.2752(15) 0.1758(8) 0.7657(7) 0.0199(18) Uani 1 1 d . . .
H11A H 0.1915 0.1883 0.8168 0.024 Uiso 1 1 calc R . .
C12 C 0.1683(17) 0.0915(8) 0.6779(7) 0.0232(19) Uani 1 1 d . . .
H12B H 0.0097 0.0462 0.6678 0.028 Uiso 1 1 calc R . .
C13 C 0.3012(17) 0.0756(8) 0.6054(7) 0.0236(19) Uani 1 1 d . . .
H13B H 0.2301 0.0188 0.5457 0.028 Uiso 1 1 calc R . .
C14 C 0.5307(18) 0.1396(9) 0.6181(6) 0.024(2) Uani 1 1 d . . .
H14A H 0.6158 0.1258 0.5677 0.029 Uiso 1 1 calc R . .
C15 C 0.6401(18) 0.2248(8) 0.7046(6) 0.0228(19) Uani 1 1 d . . .
H15A H 0.7985 0.2703 0.7146 0.027 Uiso 1 1 calc R . .
C16 C 0.5034(16) 0.2396(7) 0.7760(6) 0.0174(17) Uani 1 1 d . . .
C17 C 0.7929(16) 0.1224(9) 1.0447(7) 0.0238(19) Uani 1 1 d . . .
H17A H 0.8507 0.1166 1.1097 0.036 Uiso 1 1 calc R . .
H17B H 0.7713 0.0430 0.9993 0.036 Uiso 1 1 calc R . .
H17C H 0.6417 0.1460 1.0422 0.036 Uiso 1 1 calc R . .

loop_
_atom_site_aniso_label
_atom_site_aniso_U_11
_atom_site_aniso_U_22
_atom_site_aniso_U_33
_atom_site_aniso_U_23
_atom_site_aniso_U_13
_atom_site_aniso_U_12
I1 0.0218(3) 0.0108(3) 0.0183(3) 0.0051(2) -0.0045(2) 0.0004(2)
I2 0.0238(3) 0.0104(3) 0.0169(3) 0.0042(2) -0.0030(2) 0.0045(2)
S1 0.0242(11) 0.0121(10) 0.0209(10) 0.0087(8) -0.0024(8) 0.0000(8)
S2 0.0180(10) 0.0138(10) 0.0191(10) 0.0056(8) -0.0037(8) 0.0029(8)
O1 0.018(3) 0.018(3) 0.022(3) 0.010(3) 0.004(2) 0.004(3)
O2 0.042(4) 0.018(4) 0.027(3) 0.009(3) -0.012(3) -0.003(3)
O3 0.041(4) 0.031(4) 0.031(4) 0.004(3) -0.007(3) 0.010(3)
O4 0.029(4) 0.022(4) 0.024(3) 0.012(3) 0.006(3) -0.006(3)
O11 0.038(4) 0.016(3) 0.018(3) 0.004(2) -0.005(3) 0.016(3)
O12 0.025(4) 0.031(4) 0.039(4) 0.016(3) -0.002(3) 0.012(3)
O13 0.052(5) 0.014(3) 0.021(3) -0.002(3) -0.007(3) 0.008(3)
C1 0.029(5) 0.018(5) 0.027(5) 0.010(4) 0.008(4) 0.005(4)
C2 0.035(6) 0.024(5) 0.031(5) 0.013(4) -0.005(4) 0.006(4)
C3 0.043(6) 0.023(5) 0.021(4) 0.012(4) -0.010(4) -0.001(4)
C4 0.051(6) 0.014(5) 0.016(4) 0.001(3) 0.002(4) 0.004(4)
C5 0.031(5) 0.015(5) 0.024(4) 0.010(4) 0.001(4) 0.006(4)
C6 0.014(4) 0.020(5) 0.019(4) 0.007(3) -0.004(3) 0.001(4)
C7 0.049(7) 0.021(5) 0.032(5) 0.008(4) 0.011(5) 0.014(5)
C11 0.016(4) 0.018(5) 0.029(5) 0.013(4) 0.006(3) 0.004(4)
C12 0.022(5) 0.008(4) 0.034(5) 0.009(4) -0.001(4) -0.008(3)
C13 0.029(5) 0.010(4) 0.026(5) 0.002(3) -0.003(4) 0.001(4)
C14 0.033(5) 0.021(5) 0.020(4) 0.004(4) 0.006(4) 0.010(4)
C15 0.030(5) 0.012(4) 0.025(4) 0.006(4) 0.000(4) 0.003(4)
C16 0.027(5) 0.007(4) 0.016(4) 0.001(3) -0.005(3) 0.007(3)
C17 0.026(5) 0.018(5) 0.026(4) 0.010(4) 0.003(4) -0.002(4)

loop_
_atom_type_symbol
_atom_type_description
_atom_type_scat_dispersion_real
_atom_type_scat_dispersion_imag
_atom_type_scat_source
C C 0.0033 0.0016 'International Tables Vol C Tables 4.2.6.8 and 6.1.1.4'
H H 0.0000 0.0000 'International Tables Vol C Tables 4.2.6.8 and 6.1.1.4'
O O 0.0106 0.0060 'International Tables Vol C Tables 4.2.6.8 and 6.1.1.4'
S S 0.1246 0.1234 'International Tables Vol C Tables 4.2.6.8 and 6.1.1.4'
I I -0.4742 1.8119 'International Tables Vol C Tables 4.2.6.8 and 6.1.1.4'

loop_
_geom_angle_atom_site_label_1
_geom_angle_atom_site_label_2
_geom_angle_atom_site_label_3
_geom_angle
_geom_angle_site_symmetry_1
_geom_angle_site_symmetry_3
_geom_angle_publ_flag
O1 I1 C6 94.8(3) . . ?
O1 I1 O2 173.7(2) . . ?
C6 I1 O2 79.0(3) . . ?
O1 I2 C16 92.6(3) . . ?
O1 I2 O11 172.5(2) . . ?
C16 I2 O11 79.9(3) . . ?
O3 S1 O4 116.5(4) . . ?
O3 S1 O2 110.7(4) . . ?
O4 S1 O2 108.8(4) . . ?
O3 S1 C7 107.6(5) . . ?
O4 S1 C7 108.1(5) . . ?
O2 S1 C7 104.5(5) . . ?
O12 S2 O13 115.2(4) . . ?
O12 S2 O11 110.5(4) . . ?
O13 S2 O11 109.6(4) . . ?
O12 S2 C17 107.7(5) . . ?
O13 S2 C17 108.0(5) . . ?
O11 S2 C17 105.3(4) . . ?
I2 O1 I1 117.6(3) . . ?
S1 O2 I1 126.3(4) . . ?
S2 O11 I2 115.0(3) . . ?
C6 C1 C2 118.8(9) . . ?
C6 C1 H1A 120.6 . . ?
C2 C1 H1A 120.6 . . ?
C3 C2 C1 118.7(10) . . ?
C3 C2 H2A 120.6 . . ?
C1 C2 H2A 120.6 . . ?
C2 C3 C4 122.3(9) . . ?
C2 C3 H3B 118.8 . . ?
C4 C3 H3B 118.8 . . ?
C5 C4 C3 119.2(9) . . ?
C5 C4 H4B 120.4 . . ?
C3 C4 H4B 120.4 . . ?
C6 C5 C4 119.3(9) . . ?
C6 C5 H5A 120.3 . . ?
C4 C5 H5A 120.3 . . ?
C5 C6 C1 121.6(8) . . ?
C5 C6 I1 120.8(7) . . ?
C1 C6 I1 117.2(7) . . ?
S1 C7 H7A 109.5 . . ?
S1 C7 H7B 109.5 . . ?
H7A C7 H7B 109.5 . . ?
S1 C7 H7C 109.5 . . ?
H7A C7 H7C 109.5 . . ?
H7B C7 H7C 109.5 . . ?
C16 C11 C12 118.3(8) . . ?
C16 C11 H11A 120.9 . . ?
C12 C11 H11A 120.9 . . ?
C11 C12 C13 118.4(8) . . ?
C11 C12 H12B 120.8 . . ?
C13 C12 H12B 120.8 . . ?
C14 C13 C12 122.0(9) . . ?
C14 C13 H13B 119.0 . . ?
C12 C13 H13B 119.0 . . ?
C13 C14 C15 120.6(9) . . ?
C13 C14 H14A 119.7 . . ?
C15 C14 H14A 119.7 . . ?
C14 C15 C16 116.4(9) . . ?
C14 C15 H15A 121.8 . . ?
C16 C15 H15A 121.8 . . ?
C11 C16 C15 124.3(8) . . ?
C11 C16 I2 117.7(7) . . ?
C15 C16 I2 118.0(7) . . ?
S2 C17 H17A 109.5 . . ?
S2 C17 H17B 109.5 . . ?
H17A C17 H17B 109.5 . . ?
S2 C17 H17C 109.5 . . ?
H17A C17 H17C 109.5 . . ?
H17B C17 H17C 109.5 . . ?

loop_
_geom_bond_atom_site_label_1
_geom_bond_atom_site_label_2
_geom_bond_distance
_geom_bond_site_symmetry_2
_geom_bond_publ_flag
I1 O1 2.023(6) . ?
I1 C6 2.083(8) . ?
I1 O2 2.314(7) . ?
I2 O1 2.011(6) . ?
I2 C16 2.097(8) . ?
I2 O11 2.343(6) . ?
S1 O3 1.436(7) . ?
S1 O4 1.442(6) . ?
S1 O2 1.499(7) . ?
S1 C7 1.745(10) . ?
S2 O12 1.442(7) . ?
S2 O13 1.459(7) . ?
S2 O11 1.501(6) . ?
S2 C17 1.740(9) . ?
C1 C6 1.400(12) . ?
C1 C2 1.400(14) . ?
C1 H1A 0.9500 . ?
C2 C3 1.380(15) . ?
C2 H2A 0.9500 . ?
C3 C4 1.385(15) . ?
C3 H3B 0.9500 . ?
C4 C5 1.386(13) . ?
C4 H4B 0.9500 . ?
C5 C6 1.380(13) . ?
C5 H5A 0.9500 . ?
C7 H7A 0.9800 . ?
C7 H7B 0.9800 . ?
C7 H7C 0.9800 . ?
C11 C16 1.370(13) . ?
C11 C12 1.403(13) . ?
C11 H11A 0.9500 . ?
C12 C13 1.404(14) . ?
C12 H12B 0.9500 . ?
C13 C14 1.372(14) . ?
C13 H13B 0.9500 . ?
C14 C15 1.396(12) . ?
C14 H14A 0.9500 . ?
C15 C16 1.406(13) . ?
C15 H15A 0.9500 . ?
C17 H17A 0.9800 . ?
C17 H17B 0.9800 . ?
C17 H17C 0.9800 . ?

loop_
_cod_related_entry_id
_cod_related_entry_database
_cod_related_entry_code
1 ChemSpider 30660996
